data_7017427
loop_
_publ_author_name
'Roy, Suprakash'
'Javed, Saleem'
'Olmstead, Marilyn M.'
'Patra, Apurba K.'

_publ_section_title
;
 First structural example of a metal uncoordinated mesoionic
 imidazo[1,5-a]pyridine and its precursor intermediate copper complex: an
 insight to the catalytic cycle.
;
_journal_issue 48
_journal_name_full 'Dalton transactions (Cambridge, England : 2003)'
_journal_page_first 12866
_journal_page_last 12876
_journal_paper_doi 10.1039/c1dt11435b
_journal_volume 40
_journal_year 2011
_chemical_compound_source 'synthesis as described'
_chemical_formula_moiety 'C14 H11 N3 S2'
_chemical_formula_sum 'C14 H11 N3 S2'
_chemical_formula_weight 285.38
_chemical_name_common (pmtpm-SCN)
_chemical_name_systematic
;
?
;
_space_group_IT_number 2
_symmetry_cell_setting triclinic
_symmetry_Int_Tables_number 2
_symmetry_space_group_name_Hall '-P 1'
_symmetry_space_group_name_H-M 'P -1'
_atom_sites_solution_hydrogens geom
_atom_sites_solution_primary direct
_atom_sites_solution_secondary difmap
_audit_creation_date 2010-07-17T12:50:57-00:00
_audit_creation_method 'WinGX routine CIF_UPDATE'
_cell_angle_alpha 74.754(12)
_cell_angle_beta 79.687(12)
_cell_angle_gamma 63.974(11)
_cell_formula_units_Z 2
_cell_length_a 7.416(7)
_cell_length_b 8.040(7)
_cell_length_c 12.085(10)
_cell_measurement_reflns_used 0
_cell_measurement_temperature 150(2)
_cell_measurement_theta_max 24.05
_cell_measurement_theta_min 1.75
_cell_measurement_wavelength 0.71073
_cell_volume 623.0(10)
_computing_cell_refinement 'SAINT (Bruker, 2006)'
_computing_data_collection 'Apex2 (Bruker, 2006)'
_computing_data_reduction 'SAINT (Bruker, 2006)'
_computing_molecular_graphics 'Ortep-3 for Windows (Farrugia, 1997)'
_computing_publication_material 'WinGX publication routines (Farrugia, 1999)'
_computing_structure_refinement 'SHELXL-97 (Sheldrick, 2008)'
_computing_structure_solution 'SHELXS-97 (Sheldrick, 2008)'
_diffrn_ambient_temperature 150(2)
_diffrn_measured_fraction_theta_full 0.987
_diffrn_measured_fraction_theta_max 0.987
_diffrn_measurement_device_type 'Bruker SMART Apex II'
_diffrn_radiation_monochromator graphite
_diffrn_radiation_probe x-ray
_diffrn_radiation_source 'fine-focus sealed tube'
_diffrn_radiation_type MoK\a
_diffrn_radiation_wavelength 0.71073
_diffrn_reflns_av_R_equivalents 0.0566
_diffrn_reflns_av_unetI/netI 0.0908
_diffrn_reflns_limit_h_max 8
_diffrn_reflns_limit_h_min -8
_diffrn_reflns_limit_k_max 9
_diffrn_reflns_limit_k_min -9
_diffrn_reflns_limit_l_max 13
_diffrn_reflns_limit_l_min -13
_diffrn_reflns_number 4047
_diffrn_reflns_theta_full 24.05
_diffrn_reflns_theta_max 24.05
_diffrn_reflns_theta_min 1.75
_exptl_absorpt_coefficient_mu 0.414
_exptl_absorpt_correction_type multi-scan
_exptl_absorpt_process_details 'SADABS (Sheldrick, 1996)'
_exptl_crystal_colour 'bluish purple'
_exptl_crystal_density_diffrn 1.521
_exptl_crystal_density_method 'not measured'
_exptl_crystal_description parallelepiped
_exptl_crystal_F_000 296
_exptl_crystal_size_max 0.33
_exptl_crystal_size_mid 0.26
_exptl_crystal_size_min 0.20
_refine_diff_density_max 0.671
_refine_diff_density_min -0.395
_refine_diff_density_rms 0.102
_refine_ls_extinction_method none
_refine_ls_goodness_of_fit_ref 0.964
_refine_ls_hydrogen_treatment constr
_refine_ls_matrix_type full
_refine_ls_number_parameters 173
_refine_ls_number_reflns 1952
_refine_ls_number_restraints 0
_refine_ls_restrained_S_all 0.964
_refine_ls_R_factor_all 0.0937
_refine_ls_R_factor_gt 0.0638
_refine_ls_shift/su_max 0
_refine_ls_shift/su_mean 0
_refine_ls_structure_factor_coef Fsqd
_refine_ls_weighting_details 'calc w=1/[\s^2^(Fo^2^)+(0.0992P)^2^] where P=(Fo^2^+2Fc^2^)/3'
_refine_ls_weighting_scheme calc
_refine_ls_wR_factor_gt 0.1517
_refine_ls_wR_factor_ref 0.1703
_reflns_number_gt 1313
_reflns_number_total 1952
_reflns_threshold_expression >2\s(I)
_cod_data_source_file c1dt11435b.txt
_cod_data_source_block purple
_cod_original_cell_volume 623.1(9)
_cod_database_code 7017427

loop_
_symmetry_equiv_pos_as_xyz
'x, y, z'
'-x, -y, -z'

loop_
_atom_site_label
_atom_site_type_symbol
_atom_site_fract_x
_atom_site_fract_y
_atom_site_fract_z
_atom_site_U_iso_or_equiv
_atom_site_adp_type
_atom_site_occupancy
_atom_site_symmetry_multiplicity
_atom_site_calc_flag
_atom_site_refinement_flags
S1 S 0.17198(19) 0.28812(16) 0.25490(10) 0.0297(4) Uani 1 1 d .
S2 S 0.36175(19) 0.76950(16) -0.38535(10) 0.0304(4) Uani 1 1 d .
N1 N 0.3556(5) 0.4403(5) -0.2515(3) 0.0227(9) Uani 1 1 d .
N2 N 0.2399(5) 0.4746(5) 0.0336(3) 0.0247(9) Uani 1 1 d .
N3 N 0.2953(5) 0.6675(5) -0.1525(3) 0.0237(9) Uani 1 1 d .
C1 C 0.3981(7) 0.3485(6) -0.3377(4) 0.0278(11) Uani 1 1 d .
H1 H 0.4215 0.4048 -0.4134 0.033 Uiso 1 1 calc R
C2 C 0.4057(7) 0.1681(6) -0.3097(4) 0.0283(11) Uani 1 1 d .
H2 H 0.4371 0.0999 -0.367 0.034 Uiso 1 1 calc R
C3 C 0.3666(7) 0.0865(6) -0.1960(4) 0.0291(11) Uani 1 1 d .
H3 H 0.3693 -0.0343 -0.1782 0.035 Uiso 1 1 calc R
C4 C 0.3238(7) 0.1858(6) -0.1099(4) 0.0273(11) Uani 1 1 d .
H4 H 0.2989 0.1332 -0.0336 0.033 Uiso 1 1 calc R
C5 C 0.3195(7) 0.3661(6) -0.1413(4) 0.0258(11) Uani 1 1 d .
C6 C 0.2800(6) 0.5120(6) -0.0758(4) 0.0256(11) Uani 1 1 d .
C7 C 0.1976(6) 0.5972(6) 0.1077(4) 0.0245(11) Uani 1 1 d .
C8 C 0.1842(7) 0.7833(6) 0.0772(4) 0.0285(11) Uani 1 1 d .
H8 H 0.2076 0.8362 0.0008 0.034 Uiso 1 1 calc R
C9 C 0.1365(7) 0.8871(7) 0.1606(4) 0.0322(12) Uani 1 1 d .
H9 H 0.1258 1.0108 0.14 0.039 Uiso 1 1 calc R
C10 C 0.1044(7) 0.8098(7) 0.2739(4) 0.0325(12) Uani 1 1 d .
H10 H 0.0733 0.8818 0.3292 0.039 Uiso 1 1 calc R
C11 C 0.1175(7) 0.6269(6) 0.3075(4) 0.0311(11) Uani 1 1 d .
H11 H 0.0976 0.5757 0.3848 0.037 Uiso 1 1 calc R
C12 C 0.1610(6) 0.5192(6) 0.2237(4) 0.0241(10) Uani 1 1 d .
C13 C 0.1236(7) 0.2407(7) 0.4084(4) 0.0339(12) Uani 1 1 d .
H13A H 0.1332 0.1138 0.4346 0.051 Uiso 1 1 calc R
H13B H -0.0091 0.3282 0.4289 0.051 Uiso 1 1 calc R
H13C H 0.2209 0.2548 0.4436 0.051 Uiso 1 1 calc R
C14 C 0.3349(7) 0.6388(6) -0.2583(4) 0.0243(10) Uani 1 1 d .

loop_
_atom_site_aniso_label
_atom_site_aniso_U_11
_atom_site_aniso_U_22
_atom_site_aniso_U_33
_atom_site_aniso_U_23
_atom_site_aniso_U_13
_atom_site_aniso_U_12
S1 0.0409(8) 0.0271(7) 0.0235(7) -0.0050(5) -0.0012(5) -0.0168(6)
S2 0.0446(9) 0.0264(7) 0.0236(7) -0.0041(5) -0.0009(5) -0.0190(6)
N1 0.028(2) 0.023(2) 0.021(2) -0.0045(16) -0.0001(16) -0.0147(18)
N2 0.036(2) 0.023(2) 0.018(2) -0.0029(16) -0.0013(17) -0.0153(18)
N3 0.028(2) 0.021(2) 0.023(2) -0.0033(17) -0.0030(16) -0.0112(17)
C1 0.041(3) 0.029(3) 0.018(2) -0.005(2) -0.001(2) -0.018(2)
C2 0.039(3) 0.026(3) 0.025(3) -0.009(2) -0.003(2) -0.016(2)
C3 0.038(3) 0.022(2) 0.033(3) -0.006(2) -0.003(2) -0.018(2)
C4 0.036(3) 0.023(3) 0.025(3) 0.000(2) -0.005(2) -0.016(2)
C5 0.030(3) 0.028(3) 0.024(3) -0.006(2) -0.001(2) -0.016(2)
C6 0.027(3) 0.021(3) 0.031(3) -0.006(2) -0.003(2) -0.012(2)
C7 0.025(3) 0.026(3) 0.025(3) -0.008(2) -0.003(2) -0.010(2)
C8 0.035(3) 0.026(3) 0.026(3) -0.005(2) 0.001(2) -0.015(2)
C9 0.044(3) 0.026(3) 0.034(3) -0.008(2) -0.002(2) -0.021(2)
C10 0.035(3) 0.038(3) 0.032(3) -0.017(2) 0.003(2) -0.018(2)
C11 0.034(3) 0.030(3) 0.029(3) -0.006(2) -0.001(2) -0.013(2)
C12 0.027(3) 0.021(2) 0.024(3) -0.002(2) -0.002(2) -0.011(2)
C13 0.050(3) 0.039(3) 0.018(3) -0.002(2) -0.004(2) -0.024(3)
C14 0.027(3) 0.023(2) 0.024(3) -0.005(2) -0.003(2) -0.011(2)

loop_
_atom_type_symbol
_atom_type_description
_atom_type_scat_dispersion_real
_atom_type_scat_dispersion_imag
_atom_type_scat_source
C C 0.0033 0.0016 'International Tables Vol C Tables 4.2.6.8 and 6.1.1.4'
H H 0 0 'International Tables Vol C Tables 4.2.6.8 and 6.1.1.4'
N N 0.0061 0.0033 'International Tables Vol C Tables 4.2.6.8 and 6.1.1.4'
S S 0.1246 0.1234 'International Tables Vol C Tables 4.2.6.8 and 6.1.1.4'

loop_
_geom_angle_atom_site_label_1
_geom_angle_atom_site_label_2
_geom_angle_atom_site_label_3
_geom_angle
C12 S1 C13 103.1(2)
C5 N1 C1 123.6(4)
C5 N1 C14 108.0(3)
C1 N1 C14 128.4(4)
C6 N2 C7 125.4(4)
C14 N3 C6 110.5(4)
N1 C1 C2 117.5(4)
N1 C1 H1 121.3
C2 C1 H1 121.3
C1 C2 C3 120.7(4)
C1 C2 H2 119.6
C3 C2 H2 119.6
C4 C3 C2 119.9(4)
C4 C3 H3 120
C2 C3 H3 120
C3 C4 C5 117.7(4)
C3 C4 H4 121.2
C5 C4 H4 121.2
N1 C5 C4 120.6(4)
N1 C5 C6 106.1(4)
C4 C5 C6 133.3(4)
N2 C6 N3 133.6(4)
N2 C6 C5 118.2(4)
N3 C6 C5 108.2(4)
N2 C7 C8 127.1(4)
N2 C7 C12 113.5(4)
C8 C7 C12 119.5(4)
C9 C8 C7 119.9(4)
C9 C8 H8 120.1
C7 C8 H8 120.1
C10 C9 C8 120.6(4)
C10 C9 H9 119.7
C8 C9 H9 119.7
C9 C10 C11 121.3(4)
C9 C10 H10 119.4
C11 C10 H10 119.4
C10 C11 C12 119.4(4)
C10 C11 H11 120.3
C12 C11 H11 120.3
C11 C12 C7 119.4(4)
C11 C12 S1 123.7(4)
C7 C12 S1 116.9(3)
S1 C13 H13A 109.5
S1 C13 H13B 109.5
H13A C13 H13B 109.5
S1 C13 H13C 109.5
H13A C13 H13C 109.5
H13B C13 H13C 109.5
N3 C14 N1 107.1(4)
N3 C14 S2 133.9(4)
N1 C14 S2 119.0(3)

loop_
_geom_bond_atom_site_label_1
_geom_bond_atom_site_label_2
_geom_bond_distance
S1 C12 1.764(5)
S1 C13 1.796(4)
S2 C14 1.652(5)
N1 C5 1.340(6)
N1 C1 1.347(5)
N1 C14 1.516(5)
N2 C6 1.287(6)
N2 C7 1.402(5)
N3 C14 1.318(5)
N3 C6 1.383(6)
C1 C2 1.378(6)
C1 H1 0.93
C2 C3 1.397(6)
C2 H2 0.93
C3 C4 1.385(6)
C3 H3 0.93
C4 C5 1.386(6)
C4 H4 0.93
C5 C6 1.480(6)
C7 C8 1.407(6)
C7 C12 1.408(6)
C8 C9 1.376(6)
C8 H8 0.93
C9 C10 1.373(7)
C9 H9 0.93
C10 C11 1.382(6)
C10 H10 0.93
C11 C12 1.407(6)
C11 H11 0.93
C13 H13A 0.96
C13 H13B 0.96
C13 H13C 0.96
